data_4112161
loop_
_publ_author_name
'Duoli Sun'
'Sergiy V. Rosokha'
'Jay K. Kochi'

_publ_section_title
;
 Donor-Acceptor (Electronic) Coupling in the Precursor Complex to Organic
 Electron Transfer: Intermolecular and Intramolecular Self-Exchange
 between Phenothiazine Redox Centers
;
_journal_name_full 'Journal of the American Chemical Society'
_journal_page_first 1388
_journal_page_last 1401
_journal_paper_doi 10.1021/ja038746v
_journal_volume 126
_journal_year 2004
_chemical_compound_source 'chemical synthesis'
_chemical_formula_sum 'C32 H24 N2 S2'
_chemical_formula_weight 500.65
_chemical_name_systematic
; 
 1,2-dimethyl-4,5-bis(phenothiazin-10-yl)benzene 
;
_space_group_IT_number 88
_symmetry_cell_setting tetragonal
_symmetry_space_group_name_Hall '-I 4ad'
_symmetry_space_group_name_H-M 'I 41/a :2'
_atom_sites_solution_hydrogens geom
_atom_sites_solution_primary direct
_atom_sites_solution_secondary difmap
_audit_creation_method SHELXL
_cell_angle_alpha 90.00
_cell_angle_beta 90.00
_cell_angle_gamma 90.00
_cell_formula_units_Z 8
_cell_length_a 13.8195(4)
_cell_length_b 13.8195(4)
_cell_length_c 26.189(2)
_cell_measurement_reflns_used 7424
_cell_measurement_temperature 123(2)
_cell_measurement_theta_max 30
_cell_measurement_theta_min 2
_cell_volume 5001.5(4)
_computing_cell_refinement 'SAINT V6.28 (BrukerAXS, 1997-2001)'
_computing_data_collection 'SMART V5.625 (BrukerAXS, 1997-2001)'
_computing_data_reduction 'SAINT & SADABS V2.06 (Sheldrick, 2000)'
_computing_molecular_graphics 'XP V5.06 (BrukerAXS, 1997-99)'
_computing_publication_material 'SHELXL-93, XCIF V5.05 (BrukerAXS, 1997-99)'
_computing_structure_refinement 'SHELXL-93 (Sheldrick, 1993)'
_computing_structure_solution 'SHELXS-86 (Sheldrick, 1990)'
_diffrn_ambient_temperature 123(2)
_diffrn_measurement_device 'Siemens SMART'
_diffrn_measurement_method
;
\w-scan, frame range 0.3 deg, hemisphere
;
_diffrn_radiation_monochromator graphite
_diffrn_radiation_source 'fine-focus sealed tube'
_diffrn_radiation_type MoK\a
_diffrn_radiation_wavelength 0.71073
_diffrn_reflns_av_R_equivalents 0.0284
_diffrn_reflns_av_sigmaI/netI 0.0208
_diffrn_reflns_limit_h_max 13
_diffrn_reflns_limit_h_min -13
_diffrn_reflns_limit_k_max 20
_diffrn_reflns_limit_k_min 0
_diffrn_reflns_limit_l_max 38
_diffrn_reflns_limit_l_min 0
_diffrn_reflns_number 27473
_diffrn_reflns_theta_max 31.89
_diffrn_reflns_theta_min 1.67
_exptl_absorpt_coefficient_mu 0.238
_exptl_absorpt_correction_T_max 1.000
_exptl_absorpt_correction_T_min 0.866
_exptl_absorpt_correction_type 'Semi-empirical (SADABS procedure)'
_exptl_crystal_colour yellow
_exptl_crystal_density_diffrn 1.330
_exptl_crystal_density_method none
_exptl_crystal_description prism
_exptl_crystal_F_000 2096
_exptl_crystal_size_max 0.3
_exptl_crystal_size_mid 0.25
_exptl_crystal_size_min 0.2
_refine_diff_density_max 0.731
_refine_diff_density_min -0.255
_refine_diff_density_rms 0.073
_refine_ls_extinction_method none
_refine_ls_goodness_of_fit_all 1.021
_refine_ls_goodness_of_fit_obs 1.047
_refine_ls_hydrogen_treatment refall
_refine_ls_matrix_type full
_refine_ls_number_parameters 211
_refine_ls_number_reflns 4140
_refine_ls_number_restraints 0
_refine_ls_restrained_S_all 1.049
_refine_ls_restrained_S_obs 1.047
_refine_ls_R_factor_all 0.0712
_refine_ls_R_factor_obs 0.0563
_refine_ls_shift/esd_max -0.021
_refine_ls_shift/esd_mean 0.002
_refine_ls_structure_factor_coef Fsqd
_refine_ls_weighting_details 'w=1/[\s^2^(Fo^2^)+(0.0921P)^2^+2.7032P] where P=(Fo^2^+2Fc^2^)/3'
_refine_ls_weighting_scheme calc
_refine_ls_wR_factor_all 0.1631
_refine_ls_wR_factor_obs 0.1437
_reflns_number_observed 3256
_reflns_number_total 4150
_reflns_observed_criterion >2sigma(I)
_cod_data_source_file ja038746vsi20030929_123133.cif
_cod_data_source_block sun-bsx
_cod_depositor_comments
;
The following automatic conversions were performed:

'_refine_ls_weighting_scheme' value 'calc
w=1/[\s^2^(Fo^2^)+(0.0921P)^2^+2.7032P] where P=(Fo^2^+2Fc^2^)/3' was
changed to 'calc'. New tag '_refine_ls_weighting_details' was
created. The value of the new tag was set to
'w=1/[\s^2^(Fo^2^)+(0.0921P)^2^+2.7032P] where P=(Fo^2^+2Fc^2^)/3'.

Automatic conversion script
Id: cif_fix_values 3143 2015-03-26 13:38:13Z robertas 
;
_cod_original_cell_volume 5001.6(4)
_cod_original_sg_symbol_H-M 'I 41/a'
_cod_database_code 4112161

loop_
_symmetry_equiv_pos_as_xyz
'x, y, z'
'-x+1/2, -y, z+1/2'
'-y+3/4, x+1/4, z+1/4'
'y+3/4, -x+3/4, z+3/4'
'x+1/2, y+1/2, z+1/2'
'-x+1, -y+1/2, z+1'
'-y+5/4, x+3/4, z+3/4'
'y+5/4, -x+5/4, z+5/4'
'-x, -y, -z'
'x-1/2, y, -z-1/2'
'y-3/4, -x-1/4, -z-1/4'
'-y-3/4, x-3/4, -z-3/4'
'-x+1/2, -y+1/2, -z+1/2'
'x, y+1/2, -z'
'y-1/4, -x+1/4, -z+1/4'
'-y-1/4, x-1/4, -z-1/4'

loop_
_atom_site_aniso_label
_atom_site_aniso_U_11
_atom_site_aniso_U_22
_atom_site_aniso_U_33
_atom_site_aniso_U_23
_atom_site_aniso_U_13
_atom_site_aniso_U_12
S1 0.0907(4) 0.0397(2) 0.0298(2) 0.00357(14) -0.0211(2) 0.0004(2)
N1 0.0360(6) 0.0299(5) 0.0258(5) -0.0027(4) -0.0059(4) -0.0007(4)
C1 0.0373(6) 0.0314(6) 0.0206(5) -0.0014(4) -0.0005(4) -0.0053(5)
C2 0.0465(8) 0.0414(7) 0.0281(6) -0.0006(5) 0.0073(5) -0.0129(6)
C3 0.0631(10) 0.0426(8) 0.0220(6) 0.0011(5) 0.0071(6) -0.0068(7)
C4 0.095(2) 0.0655(13) 0.0279(7) 0.0048(8) 0.0204(9) -0.0065(12)
C11 0.0380(7) 0.0358(7) 0.0459(8) 0.0087(6) -0.0114(6) -0.0042(5)
C12 0.0506(10) 0.0502(10) 0.0830(14) 0.0188(10) -0.0254(10) 0.0013(8)
C13 0.0473(10) 0.0535(11) 0.109(2) 0.0225(12) -0.0036(11) 0.0158(9)
C14 0.0556(11) 0.0420(9) 0.0853(15) 0.0096(9) 0.0246(10) 0.0134(8)
C15 0.0478(8) 0.0381(7) 0.0521(9) -0.0001(6) 0.0150(7) 0.0047(6)
C16 0.0283(6) 0.0309(6) 0.0378(6) 0.0032(5) 0.0021(5) -0.0027(5)
C21 0.0478(8) 0.0319(6) 0.0256(5) 0.0013(5) -0.0066(5) -0.0067(5)
C22 0.0796(12) 0.0354(7) 0.0318(7) -0.0045(6) -0.0080(7) -0.0095(7)
C23 0.0814(13) 0.0290(7) 0.0419(8) -0.0029(6) 0.0000(8) -0.0028(7)
C24 0.0594(10) 0.0320(7) 0.0410(8) 0.0043(6) -0.0037(7) 0.0019(6)
C25 0.0472(8) 0.0341(6) 0.0294(6) 0.0025(5) -0.0074(5) -0.0009(6)
C26 0.0309(6) 0.0285(5) 0.0240(5) 0.0001(4) -0.0021(4) -0.0043(4)

loop_
_atom_site_label
_atom_site_type_symbol
_atom_site_fract_x
_atom_site_fract_y
_atom_site_fract_z
_atom_site_U_iso_or_equiv
_atom_site_thermal_displace_type
_atom_site_occupancy
_atom_site_calc_flag
S1 S 0.34805(4) 0.17993(3) 0.00366(2) 0.0534(2) Uani 1 d
N1 N 0.40766(8) 0.20813(8) 0.11495(4) 0.0305(2) Uani 1 d
C1 C 0.45457(10) 0.22923(9) 0.16235(4) 0.0297(3) Uani 1 d
C2 C 0.41008(12) 0.20811(11) 0.20888(5) 0.0387(3) Uani 1 d
C3 C 0.45438(14) 0.22822(12) 0.25523(5) 0.0426(4) Uani 1 d
C4 C 0.4038(2) 0.2016(2) 0.30431(7) 0.0629(6) Uani 1 d
C11 C 0.30424(11) 0.26718(11) 0.04631(6) 0.0399(3) Uani 1 d
C12 C 0.23666(15) 0.33353(15) 0.02834(10) 0.0613(5) Uani 1 d
C13 C 0.2097(2) 0.4116(2) 0.05757(12) 0.0700(6) Uani 1 d
C14 C 0.2486(2) 0.42402(14) 0.10528(10) 0.0610(5) Uani 1 d
C15 C 0.31374(13) 0.35625(12) 0.12492(7) 0.0460(4) Uani 1 d
C16 C 0.34190(9) 0.27668(10) 0.09581(5) 0.0323(3) Uani 1 d
C21 C 0.38471(11) 0.08968(10) 0.04667(5) 0.0351(3) Uani 1 d
C22 C 0.3913(2) -0.00447(12) 0.02866(6) 0.0489(4) Uani 1 d
C23 C 0.4272(2) -0.07802(12) 0.05953(7) 0.0508(4) Uani 1 d
C24 C 0.45472(13) -0.05627(11) 0.10859(6) 0.0442(4) Uani 1 d
C25 C 0.44728(11) 0.03702(10) 0.12711(5) 0.0369(3) Uani 1 d
C26 C 0.41287(9) 0.11229(9) 0.09642(4) 0.0278(2) Uani 1 d
H2 H 0.3479(14) 0.1818(13) 0.2066(8) 0.041(5) Uiso 1 d
H4A H 0.3917(19) 0.2555(20) 0.3244(11) 0.075(7) Uiso 1 d
H4B H 0.4354(22) 0.1599(23) 0.3212(12) 0.088(9) Uiso 1 d
H4C H 0.3394(24) 0.1734(22) 0.3000(13) 0.091(10) Uiso 1 d
H12 H 0.2087(23) 0.3241(20) -0.0064(10) 0.083(8) Uiso 1 d
H13 H 0.1646(24) 0.4534(23) 0.0445(12) 0.101(10) Uiso 1 d
H14 H 0.2314(18) 0.4762(19) 0.1270(8) 0.068(7) Uiso 1 d
H15 H 0.3430(17) 0.3631(16) 0.1605(9) 0.057(6) Uiso 1 d
H22 H 0.3739(15) -0.0177(16) -0.0052(8) 0.050(5) Uiso 1 d
H23 H 0.4340(16) -0.1419(18) 0.0463(9) 0.060(6) Uiso 1 d
H24 H 0.4810(17) -0.1079(16) 0.1298(9) 0.062(6) Uiso 1 d
H25 H 0.4662(14) 0.0490(14) 0.1614(7) 0.042(5) Uiso 1 d

loop_
_atom_type_symbol
_atom_type_description
_atom_type_scat_dispersion_real
_atom_type_scat_dispersion_imag
_atom_type_scat_source
C C 0.0033 0.0016 'International Tables Vol C Tables 4.2.6.8 and 6.1.1.4'
H H 0.0000 0.0000 'International Tables Vol C Tables 4.2.6.8 and 6.1.1.4'
N N 0.0061 0.0033 'International Tables Vol C Tables 4.2.6.8 and 6.1.1.4'
S S 0.1246 0.1234 'International Tables Vol C Tables 4.2.6.8 and 6.1.1.4'

loop_
_geom_angle_atom_site_label_1
_geom_angle_atom_site_label_2
_geom_angle_atom_site_label_3
_geom_angle
_geom_angle_site_symmetry_1
_geom_angle_site_symmetry_3
C11 S1 C21 100.35(7) . .
C16 N1 C26 122.85(11) . .
C16 N1 C1 117.73(11) . .
C26 N1 C1 117.79(10) . .
C1 C1 C2 119.18(8) 6_554 .
C1 C1 N1 119.80(7) 6_554 .
C2 C1 N1 121.02(12) . .
C3 C2 C1 121.84(14) . .
C3 C2 H2 122.6(13) . .
C1 C2 H2 115.6(13) . .
C2 C3 C3 118.97(9) . 6_554
C2 C3 C4 119.5(2) . .
C3 C3 C4 121.55(13) 6_554 .
C3 C4 H4A 111.7(17) . .
C3 C4 H4B 111.8(21) . .
H4A C4 H4B 110.1(27) . .
C3 C4 H4C 114.8(20) . .
H4A C4 H4C 102.7(24) . .
H4B C4 H4C 105.1(26) . .
C12 C11 C16 120.0(2) . .
C12 C11 S1 118.04(15) . .
C16 C11 S1 121.69(11) . .
C13 C12 C11 120.7(2) . .
C13 C12 H12 120.4(17) . .
C11 C12 H12 118.9(17) . .
C12 C13 C14 120.0(2) . .
C12 C13 H13 118.1(20) . .
C14 C13 H13 121.9(20) . .
C13 C14 C15 120.3(2) . .
C13 C14 H14 122.9(14) . .
C15 C14 H14 116.8(14) . .
C14 C15 C16 120.5(2) . .
C14 C15 H15 121.9(13) . .
C16 C15 H15 117.6(13) . .
C15 C16 C11 118.41(14) . .
C15 C16 N1 121.15(14) . .
C11 C16 N1 120.43(12) . .
C22 C21 C26 120.62(13) . .
C22 C21 S1 117.86(11) . .
C26 C21 S1 121.38(10) . .
C21 C22 C23 120.77(14) . .
C21 C22 H22 119.2(13) . .
C23 C22 H22 120.0(13) . .
C24 C23 C22 118.88(15) . .
C24 C23 H23 121.0(14) . .
C22 C23 H23 120.1(14) . .
C23 C24 C25 120.81(14) . .
C23 C24 H24 118.5(14) . .
C25 C24 H24 120.7(14) . .
C24 C25 C26 121.18(13) . .
C24 C25 H25 118.3(12) . .
C26 C25 H25 120.5(12) . .
C21 C26 C25 117.73(12) . .
C21 C26 N1 121.11(11) . .
C25 C26 N1 121.16(11) . .

loop_
_geom_bond_atom_site_label_1
_geom_bond_atom_site_label_2
_geom_bond_distance
_geom_bond_site_symmetry_2
S1 C11 1.752(2) .
S1 C21 1.7552(14) .
N1 C16 1.405(2) .
N1 C26 1.412(2) .
N1 C1 1.431(2) .
C1 C1 1.381(3) 6_554
C1 C2 1.396(2) .
C2 C3 1.388(2) .
C2 H2 0.94(2) .
C3 C3 1.397(4) 6_554
C3 C4 1.509(2) .
C4 H4A 0.93(3) .
C4 H4B 0.85(3) .
C4 H4C 0.98(3) .
C11 C12 1.391(2) .
C11 C16 1.403(2) .
C12 C13 1.374(4) .
C12 H12 1.00(3) .
C13 C14 1.371(4) .
C13 H13 0.92(3) .
C14 C15 1.397(3) .
C14 H14 0.95(2) .
C15 C16 1.393(2) .
C15 H15 1.02(2) .
C21 C22 1.387(2) .
C21 C26 1.395(2) .
C22 C23 1.390(2) .
C22 H22 0.94(2) .
C23 C24 1.373(2) .
C23 H23 0.95(2) .
C24 C25 1.381(2) .
C24 H24 0.97(2) .
C25 C26 1.398(2) .
C25 H25 0.95(2) .
